data_4321718
loop_
_publ_author_name
'Wa-Hung Leung'
'Eddie Y. Y. Chan'
'Wing-Tak Wong'

_publ_section_title
;
 Synthesis and Electrochemistry of Ruthenium Complexes with an Oxygen
 Tripod Ligand
;
_journal_name_full 'Inorganic Chemistry'
_journal_page_first 136
_journal_page_last 143
_journal_paper_doi 10.1021/ic980196s
_journal_volume 38
_journal_year 1999
_chemical_formula_sum 'C32 H56 B Co F4 N O9 P3 Ru'
_chemical_formula_weight 938.52
_space_group_IT_number 14
_symmetry_cell_setting monoclinic
_symmetry_Int_Tables_number 14
_symmetry_space_group_name_Hall '-P 2yn'
_symmetry_space_group_name_H-M 'P 1 21/n 1'
_audit_creation_date 'Wed Sep 23 11:25:00 1998'
_audit_creation_method 'from TEXRAY.INF file'
_cell_angle_alpha 90
_cell_angle_beta 96.904(9)
_cell_angle_gamma 90
_cell_formula_units_Z 4
_cell_length_a 13.090(2)
_cell_length_b 18.112(3)
_cell_length_c 17.502(1)
_cell_measurement_reflns_used 25
_cell_measurement_temperature 298.2
_cell_measurement_theta_max 16.6
_cell_measurement_theta_min 13.5
_cell_volume 4119.4(10)
_computing_cell_refinement 'MSC/AFC Diffractometer Control'
_computing_data_collection 'MSC/AFC Diffractometer Control'
_computing_data_reduction teXsan
_computing_publication_material teXsan
_computing_structure_refinement teXsan
_diffrn_ambient_temperature 298
_diffrn_measurement_device AFC7R
_diffrn_measurement_method 'omega/2-theta scans'
_diffrn_orient_matrix_UB_11 -0.05708
_diffrn_orient_matrix_UB_12 -0.00459
_diffrn_orient_matrix_UB_13 0.03289
_diffrn_orient_matrix_UB_21 0.00332
_diffrn_orient_matrix_UB_22 -0.05500
_diffrn_orient_matrix_UB_23 -0.00407
_diffrn_orient_matrix_UB_31 0.05150
_diffrn_orient_matrix_UB_32 -0.00155
_diffrn_orient_matrix_UB_33 0.04706
_diffrn_radiation_monochromator graphite
_diffrn_radiation_source 'X-ray tube'
_diffrn_radiation_type MoKalpha
_diffrn_radiation_wavelength 0.7107
_diffrn_reflns_av_R_equivalents 2.18
_diffrn_reflns_limit_h_max 14
_diffrn_reflns_limit_h_min 0
_diffrn_reflns_limit_k_max 19
_diffrn_reflns_limit_k_min 0
_diffrn_reflns_limit_l_max 18
_diffrn_reflns_limit_l_min -18
_diffrn_reflns_number 5877
_diffrn_reflns_theta_max 22.50
_diffrn_reflns_theta_min 2
_diffrn_standards_decay_% -1.26
_diffrn_standards_interval_count 250
_diffrn_standards_number 3
_exptl_absorpt_coefficient_mu 0.952
_exptl_absorpt_correction_T_max 1.000
_exptl_absorpt_correction_T_min 0.883
_exptl_absorpt_correction_type empirical
_exptl_absorpt_process_details psi-scan
_exptl_crystal_colour yellow
_exptl_crystal_density_diffrn 1.513
_exptl_crystal_description prism
_exptl_crystal_F_000 1936.00
_exptl_crystal_size_max 0.230
_exptl_crystal_size_mid 0.120
_exptl_crystal_size_min 0.120
_refine_diff_density_max 0.59
_refine_diff_density_min -0.55
_refine_ls_extinction_method none
_refine_ls_goodness_of_fit_obs 1.852
_refine_ls_hydrogen_treatment noref
_refine_ls_matrix_type full
_refine_ls_number_parameters 464
_refine_ls_number_reflns 3525
_refine_ls_number_restraints 0
_refine_ls_R_factor_obs 0.0398
_refine_ls_shift/esd_max 0.0690
_refine_ls_structure_factor_coef F
_refine_ls_weighting_scheme sigma
_refine_ls_wR_factor_obs 0.0461
_reflns_number_observed 3525
_reflns_number_total 5592
_reflns_observed_criterion 3.00
_cod_data_source_file ic980196s_3.cif
_cod_data_source_block wong552_WHL185_14_Aug_97_Compound3
_cod_original_cell_volume 4119.5(8)
_cod_original_sg_symbol_H-M 'P 21/n '
_cod_original_formula_sum 'C32 H56 B Co F4 N O9 P3 Ru '
_cod_database_code 4321718

loop_
_symmetry_equiv_pos_as_xyz
'   +x,   +y,   +z'
1/2-x,1/2+y,1/2-z
'   -x,   -y,   -z'
1/2+x,1/2-y,1/2+z

loop_
_atom_site_aniso_label
_atom_site_aniso_U_11
_atom_site_aniso_U_22
_atom_site_aniso_U_33
_atom_site_aniso_U_12
_atom_site_aniso_U_13
_atom_site_aniso_U_23
Ru(1) 0.0534(4) 0.0424(3) 0.0411(3) -0.0023(3) -0.0023(3) 0.0028(3)
Co(1) 0.0517(6) 0.0444(6) 0.0444(6) -0.0070(5) -0.0031(5) 0.0062(5)
P(1) 0.055(1) 0.057(1) 0.063(1) -0.007(1) 0.013(1) 0.005(1)
P(2) 0.047(1) 0.049(1) 0.048(1) -0.0053(9) -0.0090(9) 0.0089(9)
P(3) 0.054(1) 0.045(1) 0.042(1) -0.0034(9) -0.0036(9) 0.0024(9)
F(1) 0.35(1) 0.141(6) 0.116(5) -0.115(7) 0.006(6) 0.022(5)
F(2) 0.111(6) 0.47(2) 0.196(8) -0.068(8) -0.074(6) 0.179(10)
F(3) 0.23(1) 0.38(2) 0.41(2) 0.10(1) 0.14(1) 0.10(2)
F(4) 0.56(2) 0.106(7) 0.23(1) -0.11(1) -0.10(1) 0.019(7)
O(1) 0.065(3) 0.055(3) 0.051(3) -0.005(3) 0.013(3) 0.000(2)
O(2) 0.219(8) 0.073(4) 0.090(5) 0.013(5) 0.096(5) 0.015(4)
O(3) 0.042(3) 0.073(4) 0.231(8) 0.001(3) -0.006(4) -0.010(5)
O(4) 0.050(3) 0.046(3) 0.063(3) -0.007(2) -0.010(2) 0.011(3)
O(5) 0.119(5) 0.070(4) 0.052(3) -0.042(3) -0.034(3) 0.017(3)
O(6) 0.055(3) 0.060(4) 0.124(5) -0.004(3) 0.003(3) -0.003(3)
O(7) 0.059(3) 0.047(3) 0.040(3) -0.003(2) -0.007(2) -0.001(2)
O(8) 0.074(3) 0.053(3) 0.044(3) -0.013(3) -0.019(3) 0.006(2)
O(9) 0.077(4) 0.056(3) 0.058(3) 0.004(3) 0.019(3) 0.004(3)
N(1) 0.057(4) 0.054(4) 0.051(4) -0.002(3) 0.003(3) 0.008(3)
C(1) 0.108(8) 0.058(6) 0.068(6) -0.020(6) -0.037(6) 0.021(5)
C(2) 0.072(6) 0.039(5) 0.123(8) -0.002(4) 0.014(6) 0.018(5)
C(3) 0.104(7) 0.045(5) 0.057(5) -0.011(5) -0.006(5) 0.005(4)
C(4) 0.070(6) 0.044(5) 0.092(7) -0.023(4) -0.001(5) -0.004(5)
C(5) 0.117(8) 0.058(6) 0.060(6) -0.025(6) 0.016(6) 0.008(4)
C(6) 0.25(2) 0.24(2) 0.046(6) -0.15(1) 0.022(9) 0.001(9)
C(7) 0.25(2) 0.20(2) 0.19(2) -0.03(1) 0.09(2) -0.06(1)
C(8) 0.080(7) 0.105(9) 0.15(1) -0.026(6) -0.026(7) 0.023(8)
C(9) 0.13(1) 0.23(2) 0.16(1) 0.02(1) -0.008(10) 0.00(1)
C(10) 0.18(1) 0.105(9) 0.077(7) -0.027(8) -0.055(7) 0.011(7)
C(11) 0.23(1) 0.115(10) 0.13(1) -0.063(10) -0.10(1) 0.042(8)
C(12) 0.075(7) 0.096(8) 0.18(1) -0.018(6) 0.034(8) -0.017(8)
C(13) 0.17(1) 0.16(1) 0.28(2) -0.05(1) 0.14(1) -0.06(1)
C(14) 0.132(8) 0.084(7) 0.059(5) -0.020(6) -0.041(6) 0.015(5)
C(15) 0.31(2) 0.22(2) 0.117(10) -0.16(1) -0.15(1) 0.08(1)
C(16) 0.116(8) 0.067(6) 0.085(7) 0.017(6) 0.034(6) -0.004(5)
C(17) 0.15(1) 0.131(10) 0.129(9) 0.032(8) 0.087(8) -0.005(8)
C(18) 0.060(5) 0.059(5) 0.051(5) 0.015(4) -0.005(4) 0.006(4)
C(19) 0.083(6) 0.043(5) 0.053(5) 0.016(4) -0.010(4) 0.007(4)
C(20) 0.107(7) 0.047(5) 0.079(6) 0.001(5) 0.014(5) 0.011(4)
C(21) 0.121(8) 0.054(5) 0.066(6) -0.015(5) 0.001(5) -0.002(5)
C(22) 0.086(6) 0.061(5) 0.043(5) -0.020(5) -0.013(4) -0.002(4)
C(23) 0.076(6) 0.066(5) 0.039(4) -0.009(5) -0.012(4) 0.002(4)
C(24) 0.100(7) 0.082(6) 0.057(5) 0.013(5) 0.008(5) -0.007(5)
C(25) 0.083(6) 0.071(6) 0.067(6) 0.015(5) 0.002(5) -0.005(5)
C(26) 0.051(4) 0.053(5) 0.052(5) 0.002(4) 0.009(4) 0.011(4)
C(27) 0.061(5) 0.060(5) 0.054(5) -0.010(4) 0.005(4) -0.002(4)
C(28) 0.062(5) 0.074(6) 0.052(5) 0.002(4) 0.002(4) 0.002(4)
C(29) 0.062(5) 0.065(6) 0.055(5) 0.022(4) 0.022(4) 0.013(4)
C(30) 0.068(5) 0.053(5) 0.072(6) -0.004(4) 0.024(5) 0.015(4)
C(31) 0.054(5) 0.063(5) 0.058(5) -0.016(4) 0.008(4) 0.001(4)
C(32) 0.095(7) 0.078(6) 0.074(6) 0.024(5) 0.033(5) 0.023(5)

loop_
_atom_site_label
_atom_site_fract_x
_atom_site_fract_y
_atom_site_fract_z
_atom_site_U_iso_or_equiv
_atom_site_thermal_displace_type
_atom_site_calc_flag
_atom_site_calc_attached_atom
Ru(1) 0.50372(4) 0.19222(3) 0.19642(3) 0.0463(2) Uij ? ?
Co(1) 0.53730(7) 0.41094(5) 0.17631(5) 0.0476(3) Uij ? ?
P(1) 0.6302(2) 0.3278(1) 0.1280(1) 0.0581(7) Uij ? ?
P(2) 0.3984(1) 0.3526(1) 0.1353(1) 0.0494(6) Uij ? ?
P(3) 0.5483(1) 0.3496(1) 0.2839(1) 0.0478(6) Uij ? ?
F(1) 0.1170(7) 0.1965(4) 0.0911(4) 0.203(4) Uij ? ?
F(2) 0.1689(6) 0.1411(7) 0.1966(5) 0.266(5) Uij ? ?
F(3) 0.0252(10) 0.1669(8) 0.1738(8) 0.328(8) Uij ? ?
F(4) 0.063(1) 0.0925(5) 0.1158(6) 0.311(7) Uij ? ?
O(1) 0.6036(3) 0.2474(2) 0.1309(2) 0.057(2) Uij ? ?
O(2) 0.6355(6) 0.3459(3) 0.0396(4) 0.121(3) Uij ? ?
O(3) 0.7439(4) 0.3397(3) 0.1653(5) 0.117(3) Uij ? ?
O(4) 0.3926(3) 0.2709(2) 0.1517(3) 0.054(1) Uij ? ?
O(5) 0.3719(4) 0.3639(3) 0.0448(3) 0.084(2) Uij ? ?
O(6) 0.3041(4) 0.3912(3) 0.1686(3) 0.080(2) Uij ? ?
O(7) 0.5681(3) 0.2671(2) 0.2828(2) 0.049(1) Uij ? ?
O(8) 0.6366(4) 0.3878(2) 0.3395(2) 0.059(2) Uij ? ?
O(9) 0.4490(4) 0.3533(3) 0.3290(3) 0.063(2) Uij ? ?
N(1) 0.3842(4) 0.1831(3) 0.2720(3) 0.054(2) Uij ? ?
C(1) 0.4968(8) 0.5031(5) 0.1099(5) 0.082(3) Uij ? ?
C(2) 0.4744(6) 0.5162(4) 0.1862(6) 0.078(3) Uij ? ?
C(3) 0.5678(7) 0.5116(4) 0.2342(4) 0.070(3) Uij ? ?
C(4) 0.6459(6) 0.4954(4) 0.1897(5) 0.070(3) Uij ? ?
C(5) 0.6006(8) 0.4911(5) 0.1133(5) 0.078(3) Uij ? ?
C(6) 0.660(1) 0.2976(9) -0.0160(6) 0.177(7) Uij ? ?
C(7) 0.616(1) 0.2831(9) -0.0789(10) 0.210(9) Uij ? ?
C(8) 0.8231(8) 0.2862(6) 0.1805(7) 0.114(4) Uij ? ?
C(9) 0.877(1) 0.2918(9) 0.2534(8) 0.177(7) Uij ? ?
C(10) 0.3180(9) 0.3155(6) -0.0057(6) 0.127(5) Uij ? ?
C(11) 0.269(1) 0.3386(6) -0.0715(7) 0.168(6) Uij ? ?
C(12) 0.2051(8) 0.3572(6) 0.1678(8) 0.117(5) Uij ? ?
C(13) 0.163(1) 0.3569(8) 0.2339(10) 0.195(8) Uij ? ?
C(14) 0.6658(8) 0.3625(5) 0.4170(5) 0.096(3) Uij ? ?
C(15) 0.743(1) 0.4104(8) 0.4514(7) 0.230(7) Uij ? ?
C(16) 0.4105(7) 0.4202(5) 0.3607(5) 0.088(3) Uij ? ?
C(17) 0.3546(9) 0.3991(6) 0.4274(6) 0.132(5) Uij ? ?
C(18) 0.6399(6) 0.1252(4) 0.2169(4) 0.058(2) Uij ? ?
C(19) 0.5659(6) 0.0945(4) 0.2564(4) 0.061(3) Uij ? ?
C(20) 0.5074(7) 0.0239(4) 0.2311(5) 0.077(3) Uij ? ?
C(21) 0.4108(7) 0.0357(4) 0.1737(5) 0.081(3) Uij ? ?
C(22) 0.4101(6) 0.1091(4) 0.1320(4) 0.065(3) Uij ? ?
C(23) 0.4872(6) 0.1316(4) 0.0897(4) 0.062(3) Uij ? ?
C(24) 0.5806(7) 0.0846(5) 0.0797(4) 0.080(3) Uij ? ?
C(25) 0.6708(6) 0.0950(4) 0.1425(5) 0.074(3) Uij ? ?
C(26) 0.3877(5) 0.1461(4) 0.3466(4) 0.052(2) Uij ? ?
C(27) 0.4503(6) 0.1738(4) 0.4093(4) 0.058(2) Uij ? ?
C(28) 0.4528(6) 0.1394(5) 0.4796(4) 0.063(3) Uij ? ?
C(29) 0.3954(6) 0.0770(4) 0.4899(4) 0.059(3) Uij ? ?
C(30) 0.3336(6) 0.0517(4) 0.4272(5) 0.063(3) Uij ? ?
C(31) 0.3280(5) 0.0849(4) 0.3558(4) 0.058(2) Uij ? ?
C(32) 0.4006(6) 0.0401(5) 0.5671(5) 0.080(3) Uij ? ?
B(1) 0.105(1) 0.1504(9) 0.1448(9) 0.103(4) Uij ? ?
H(1) 0.4486 0.5027 0.0647 0.0982 Uij ? ?
H(2) 0.4086 0.5261 0.2017 0.0933 Uij ? ?
H(3) 0.5763 0.5186 0.2884 0.0839 Uij ? ?
H(4) 0.7167 0.4885 0.2077 0.0834 Uij ? ?
H(5) 0.6364 0.4813 0.0703 0.0934 Uij ? ?
H(6) 0.7259 0.3136 -0.0265 0.2129 Uij ? ?
H(7) 0.6658 0.2515 0.0096 0.2129 Uij ? ?
H(8) 0.7927 0.2385 0.1754 0.1372 Uij ? ?
H(9) 0.8702 0.2919 0.1437 0.1372 Uij ? ?
H(10) 0.3662 0.2796 -0.0185 0.1521 Uij ? ?
H(11) 0.2682 0.2925 0.0216 0.1521 Uij ? ?
H(12) 0.1590 0.3823 0.1306 0.1403 Uij ? ?
H(13) 0.2116 0.3073 0.1525 0.1403 Uij ? ?
H(14) 0.6080 0.3638 0.4451 0.1151 Uij ? ?
H(15) 0.6914 0.3135 0.4164 0.1151 Uij ? ?
H(16) 0.4662 0.4521 0.3777 0.1051 Uij ? ?
H(17) 0.3647 0.4445 0.3226 0.1051 Uij ? ?
H(18) 0.6108 0.3261 -0.1099 0.2522 Uij ? ?
H(19) 0.6532 0.2461 -0.1021 0.2522 Uij ? ?
H(20) 0.5487 0.2653 -0.0735 0.2522 Uij ? ?
H(21) 0.9297 0.2554 0.2594 0.2124 Uij ? ?
H(22) 0.9073 0.3395 0.2598 0.2124 Uij ? ?
H(23) 0.8315 0.2844 0.2910 0.2124 Uij ? ?
H(24) 0.2163 0.3724 -0.0614 0.2013 Uij ? ?
H(25) 0.3155 0.3626 -0.1007 0.2013 Uij ? ?
H(26) 0.2384 0.2977 -0.0995 0.2013 Uij ? ?
H(27) 0.1577 0.4061 0.2519 0.2336 Uij ? ?
H(28) 0.0961 0.3356 0.2255 0.2336 Uij ? ?
H(29) 0.2047 0.3288 0.2714 0.2336 Uij ? ?
H(30) 0.7638 0.3954 0.5030 0.2756 Uij ? ?
H(31) 0.8011 0.4086 0.4232 0.2756 Uij ? ?
H(32) 0.7177 0.4595 0.4510 0.2756 Uij ? ?
H(33) 0.3291 0.4423 0.4494 0.1584 Uij ? ?
H(34) 0.2988 0.3674 0.4100 0.1584 Uij ? ?
H(35) 0.4005 0.3742 0.4650 0.1584 Uij ? ?
H(36) 0.6946 0.1480 0.2491 0.0695 Uij ? ?
H(37) 0.5789 0.1003 0.3106 0.0736 Uij ? ?
H(38) 0.3434 0.1258 0.1120 0.0779 Uij ? ?
H(39) 0.4636 0.1606 0.0459 0.0746 Uij ? ?
H(40) 0.5527 -0.0077 0.2077 0.0928 Uij ? ?
H(41) 0.4873 0.0006 0.2756 0.0928 Uij ? ?
H(42) 0.4068 -0.0028 0.1366 0.0976 Uij ? ?
H(43) 0.3523 0.0337 0.2009 0.0976 Uij ? ?
H(44) 0.5604 0.0342 0.0794 0.0955 Uij ? ?
H(45) 0.6031 0.0968 0.0316 0.0955 Uij ? ?
H(46) 0.7184 0.1283 0.1241 0.0893 Uij ? ?
H(47) 0.7031 0.0485 0.1528 0.0893 Uij ? ?
H(48) 0.4915 0.2162 0.4038 0.0701 Uij ? ?
H(49) 0.4954 0.1592 0.5225 0.0757 Uij ? ?
H(50) 0.2924 0.0093 0.4329 0.0757 Uij ? ?
H(51) 0.2836 0.0657 0.3136 0.0701 Uij ? ?
H(52) 0.3803 0.0740 0.6038 0.0964 Uij ? ?
H(53) 0.3557 -0.0013 0.5636 0.0964 Uij ? ?
H(54) 0.4690 0.0241 0.5828 0.0964 Uij ? ?
H(55) 0.3304 0.1650 0.2401 0.0794 Uij ? ?
H(56) 0.3791 0.2292 0.2889 0.0794 Uij ? ?

loop_
_atom_type_symbol
_atom_type_oxidation_number
_atom_type_number_in_cell
_atom_type_scat_dispersion_real
_atom_type_scat_dispersion_imag
_atom_type_scat_source
Co 0 4 0.349 0.972 'International Tables'
Ru 0 4 -1.259 0.836 'International Tables'
B 0 4 0.001 0.001 'International Tables'
F 0 16 0.017 0.010 'International Tables'
P 0 12 0.102 0.094 'International Tables'
O 0 36 0.011 0.006 'International Tables'
N 0 4 0.006 0.003 'International Tables'
C 0 128 0.003 0.002 'International Tables'
H 0 224 0.000 0.000 'International Tables'
